data_1520824
loop_
_publ_author_name
'Ban, I.'
'Kristl, M.'
'Volavsek, B.'
'Golic, L.'

_publ_section_title
;
 Kristallstruktur und thermische Analyse von
 Hydroxylammoniumhexafluorotitanat(IV) - dihydrat und
 Hydroxyalammoniumhexafluoroindat(III)
;
_journal_name_full
;
Monatshefte fuer Chemie und verwandte Teile anderer Wissenschaften (109,1978-)
;
_journal_page_first 401
_journal_page_last 408
_journal_volume 130
_journal_year 1999
_chemical_formula_sum 'F6 H12 In N3 O3'
_chemical_name_systematic '(N H3 O H)3 (In F6)'
_space_group_IT_number 161
_symmetry_space_group_name_Hall 'P 3* -2n'
_symmetry_space_group_name_H-M 'R 3 c :R'
_cell_angle_alpha 97.21
_cell_angle_beta 97.21
_cell_angle_gamma 97.21
_cell_formula_units_Z 2
_cell_length_a 7.764
_cell_length_b 7.764
_cell_length_c 7.764
_cell_volume 455.871
_citation_journal_id_ASTM MOCMB7
_cod_data_source_file Ban_MOCMB7_1999_492.cif
_cod_data_source_block H12F6In1N3O3
_cod_original_cell_volume 455.8708
_cod_original_sg_symbol_Hall 'R 3 -2"c (-y+z,x+z,-x+y+z)'
_cod_original_formula_sum 'H12 F6 In1 N3 O3'
_cod_database_code 1520824

loop_
_symmetry_equiv_pos_as_xyz
x,y,z
z,x,y
y,z,x
y+1/2,x+1/2,z+1/2
z+1/2,y+1/2,x+1/2
x+1/2,z+1/2,y+1/2

loop_
_atom_site_label
_atom_site_type_symbol
_atom_site_fract_x
_atom_site_fract_y
_atom_site_fract_z
_atom_site_occupancy
_atom_site_U_iso_or_equiv
H1 H+1 0.231 0.557 0.099 1 0.0
O1 O-2 0.421 0.618 0.989 1 0.0
F1 F-1 0.342 0.287 0.565 1 0.0
F2 F-1 0.429 0.685 0.682 1 0.0
H3 H+1 0.215 0.414 0.939 1 0.0
H2 H+1 0.183 0.617 0.961 1 0.0
In1 In+3 0.496 0.496 0.496 1 0.0
N1 N-1 0.245 0.555 0 1 0.0
H4 H+1 0.412 0.645 0.88 1 0.0
